data_7130064
loop_
_publ_author_name
'Fang, Da-Shu'
'Deng, Jun'
'Zheng, Jianfeng'
'Li, Wei-Dong Z.'

_publ_section_title
;
 A Stereospecific Total Synthesis of dl-Hexahydroapoerysopine
;
_journal_name_full 'Chemical Communications'
_journal_paper_doi 10.1039/D2CC01892F
_journal_year 2022
_chemical_absolute_configuration unk
_chemical_formula_moiety 'C20 H19 N O5'
_chemical_formula_sum 'C20 H19 N O5'
_chemical_formula_weight 353.36
_space_group_crystal_system monoclinic
_space_group_IT_number 7
_space_group_name_Hall 'P -2yac'
_space_group_name_H-M_alt 'P 1 n 1'
_atom_sites_solution_hydrogens geom
_atom_sites_solution_primary dual
_audit_creation_date 2019-11-27
_audit_creation_method
;
Olex2 1.2-alpha
(compiled 2018.07.26 svn.r3523 for OlexSys, GUI svn.r5532)
;
_audit_update_record
;
2021-10-14 deposited with the CCDC.	2022-05-05 downloaded from the CCDC.
;
_cell_angle_alpha 90
_cell_angle_beta 115.610(10)
_cell_angle_gamma 90
_cell_formula_units_Z 4
_cell_length_a 19.2614(16)
_cell_length_b 5.0789(4)
_cell_length_c 19.9253(17)
_cell_measurement_reflns_used 1760
_cell_measurement_temperature 295(2)
_cell_measurement_theta_max 25.0840
_cell_measurement_theta_min 4.0000
_cell_volume 1757.7(3)
_computing_molecular_graphics 'Olex2 (Dolomanov et al., 2009)'
_computing_publication_material 'Olex2 (Dolomanov et al., 2009)'
_computing_structure_refinement 'ShelXL (Sheldrick, 2015)'
_computing_structure_solution 'ShelXT (Sheldrick, 2015)'
_diffrn_ambient_temperature 295(2)
_diffrn_detector_area_resol_mean 16.0892
_diffrn_measured_fraction_theta_full 0.998
_diffrn_measured_fraction_theta_max 0.856
_diffrn_measurement_device_type 'SuperNova, Single source at offset/far, Eos'
_diffrn_measurement_method '\w scans'
_diffrn_radiation_type MoK\a
_diffrn_radiation_wavelength 0.71073
_diffrn_reflns_av_R_equivalents 0.0229
_diffrn_reflns_av_unetI/netI 0.0548
_diffrn_reflns_Laue_measured_fraction_full 0.998
_diffrn_reflns_Laue_measured_fraction_max 0.856
_diffrn_reflns_limit_h_max 25
_diffrn_reflns_limit_h_min -25
_diffrn_reflns_limit_k_max 6
_diffrn_reflns_limit_k_min -5
_diffrn_reflns_limit_l_max 26
_diffrn_reflns_limit_l_min -27
_diffrn_reflns_number 7168
_diffrn_reflns_point_group_measured_fraction_full 0.720
_diffrn_reflns_point_group_measured_fraction_max 0.598
_diffrn_reflns_theta_full 26.000
_diffrn_reflns_theta_max 29.176
_diffrn_reflns_theta_min 3.689
_diffrn_source 'micro-focus sealed X-ray tube'
_exptl_absorpt_coefficient_mu 0.096
_exptl_absorpt_correction_T_max 1.00000
_exptl_absorpt_correction_T_min 0.85124
_exptl_absorpt_correction_type multi-scan
_exptl_absorpt_process_details
;
CrysAlisPro 1.171.39.46e (Rigaku Oxford Diffraction, 2018)
Empirical absorption correction using spherical harmonics,
 implemented in SCALE3 ABSPACK scaling algorithm.
;
_exptl_crystal_colour colorless
_exptl_crystal_density_diffrn 1.335
_exptl_crystal_description block
_exptl_crystal_F_000 744
_exptl_crystal_size_max 0.33
_exptl_crystal_size_mid 0.31
_exptl_crystal_size_min 0.29
_refine_diff_density_max 0.282
_refine_diff_density_min -0.189
_refine_diff_density_rms 0.042
_refine_ls_abs_structure_details
;
 Flack x determined using 975 quotients [(I+)-(I-)]/[(I+)+(I-)]
 (Parsons, Flack and Wagner, Acta Cryst. B69 (2013) 249-259).
;
_refine_ls_abs_structure_Flack -0.2(9)
_refine_ls_extinction_method none
_refine_ls_goodness_of_fit_ref 1.082
_refine_ls_hydrogen_treatment constr
_refine_ls_matrix_type full
_refine_ls_number_parameters 475
_refine_ls_number_reflns 5660
_refine_ls_number_restraints 2
_refine_ls_restrained_S_all 1.081
_refine_ls_R_factor_all 0.0850
_refine_ls_R_factor_gt 0.0548
_refine_ls_shift/su_max 0.000
_refine_ls_shift/su_mean 0.000
_refine_ls_structure_factor_coef Fsqd
_refine_ls_weighting_details 'w=1/[\s^2^(Fo^2^)+(0.0597P)^2^+0.0983P] where P=(Fo^2^+2Fc^2^)/3'
_refine_ls_weighting_scheme calc
_refine_ls_wR_factor_gt 0.1242
_refine_ls_wR_factor_ref 0.1507
_reflns_Friedel_coverage 0.395
_reflns_Friedel_fraction_full 0.442
_reflns_Friedel_fraction_max 0.339
_reflns_number_gt 3847
_reflns_number_total 5660
_reflns_threshold_expression 'I > 2\s(I)'
_cod_data_source_file d2cc01892f2.cif
_cod_data_source_block 20191126-dengjun-fds-20191109
_cod_depositor_comments
;
The following automatic conversions were performed:

data item '_chemical_absolute_configuration' value 'UNK' was changed
to 'unk' in accordance with the
/home/data/users/saulius/crontab/automatic-downloads/rss-feeds/RSC/lib/dictionaries/cif_core.dic
dictionary named 'cif_core.dic' version 2.4.2 last updated on
2011-04-26.

Automatic conversion script
Id: cif_fix_values 7556 2019-12-06 15:28:31Z antanas 
;
_cod_database_code 7130064
_shelx_shelxl_version_number 2014/7
_shelx_space_group_comment
;
The symmetry employed for this shelxl refinement is uniquely defined
by the following loop, which should always be used as a source of
symmetry information in preference to the above space-group names.
They are only intended as comments.
;
_olex2_refinement_description
;
1. Fixed Uiso
 At 1.2 times of:
  All C(H) groups, All C(H,H) groups
 At 1.5 times of:
  All C(H,H,H) groups
2.a Secondary CH2 refined with riding coordinates:
 C010(H01P,H01Q), C011(H01A,H01B), C015(H01R,H01S), C016(H01C,H01D), C018(H01E,
 H01F), C01B(H01W,H01X)
2.b Aromatic/amide H refined with riding coordinates:
 C00C(H00C), C00J(H00J), C00L(H00L), C00P(H00P), C00U(H00U), C00Z(H00Z),
 C012(H012), C017(H017)
2.c Idealised Me refined as rotating group:
 C01A(H01T,H01U,H01V), C01C(H01Y,H,HA), C01D(H01G,H01H,H01I), C01E(H01J,H01K,
 H01L), C01F(H01M,H01N,H01O), C01G(H01Z,HB,HC)
;
_olex2_submission_special_instructions 'No special instructions were received'

loop_
_space_group_symop_operation_xyz
'x, y, z'
'x+1/2, -y, z+1/2'

loop_
_atom_site_label
_atom_site_type_symbol
_atom_site_fract_x
_atom_site_fract_y
_atom_site_fract_z
_atom_site_U_iso_or_equiv
_atom_site_adp_type
_atom_site_occupancy
_atom_site_site_symmetry_order
_atom_site_calc_flag
_atom_site_refinement_flags_posn
_atom_site_refinement_flags_adp
_atom_site_refinement_flags_occupancy
_atom_site_disorder_assembly
_atom_site_disorder_group
O001 O 0.6414(2) 1.2796(7) 0.4139(2) 0.0623(10) Uani 1 1 d . . . . .
O002 O 0.45157(19) 0.4873(8) 0.46367(19) 0.0645(11) Uani 1 1 d . . . . .
O003 O 0.46579(18) 0.2961(9) 0.58980(19) 0.0668(11) Uani 1 1 d . . . . .
O004 O -0.0313(2) 0.1266(10) 0.2953(2) 0.0721(12) Uani 1 1 d . . . . .
O005 O 0.6455(2) 0.4270(8) 0.7043(2) 0.0660(11) Uani 1 1 d . . . . .
O006 O 0.9849(2) 0.0619(8) 0.5440(2) 0.0676(11) Uani 1 1 d . . . . .
O007 O 0.2190(2) -0.7211(8) 0.5919(2) 0.0694(11) Uani 1 1 d . . . . .
N008 N 0.7089(2) 0.5225(8) 0.6330(2) 0.0473(10) Uani 1 1 d . . . . .
O009 O 0.8931(2) 0.2848(9) 0.4205(2) 0.0688(11) Uani 1 1 d . . . . .
N00A N 0.0957(2) 0.0348(9) 0.3707(2) 0.0512(10) Uani 1 1 d . . . . .
O00B O 0.1774(3) -0.5333(10) 0.6699(3) 0.0931(15) Uani 1 1 d . . . . .
C00C C 0.8227(3) 0.5059(10) 0.4796(3) 0.0475(11) Uani 1 1 d . . . . .
H00C H 0.7907 0.5865 0.4350 0.057 Uiso 1 1 calc R . . . .
C00D C 0.9292(3) 0.2224(11) 0.5475(3) 0.0513(12) Uani 1 1 d . . . . .
C00E C 0.6995(3) 0.6992(9) 0.5748(2) 0.0433(11) Uani 1 1 d . . . . .
C00F C 0.3922(3) 0.3294(11) 0.4600(3) 0.0492(12) Uani 1 1 d . . . . .
C00G C 0.4010(3) 0.2242(11) 0.5287(3) 0.0490(12) Uani 1 1 d . . . . .
C00H C 0.8806(3) 0.3434(11) 0.4818(3) 0.0490(12) Uani 1 1 d . . . . .
C00I C 0.0176(3) 0.0006(13) 0.3465(3) 0.0600(15) Uani 1 1 d . . . . .
C00J C 0.3267(3) 0.2728(11) 0.3969(3) 0.0493(12) Uani 1 1 d . . . . .
H00J H 0.3209 0.3446 0.3519 0.059 Uiso 1 1 calc R . . . .
C00K C 0.2768(3) 0.0049(10) 0.4657(3) 0.0440(11) Uani 1 1 d . . . . .
C00L C 0.9175(3) 0.2647(10) 0.6105(3) 0.0514(13) Uani 1 1 d . . . . .
H00L H 0.9494 0.1802 0.6545 0.062 Uiso 1 1 calc R . . . .
C00M C 0.6571(3) 1.0761(10) 0.4665(3) 0.0510(12) Uani 1 1 d . . . . .
C00N C 0.8109(3) 0.5533(10) 0.5438(3) 0.0457(11) Uani 1 1 d . . . . .
C00O C 0.0849(3) -0.2965(11) 0.4441(3) 0.0535(13) Uani 1 1 d . . . . .
C00P C 0.7216(3) 0.9260(10) 0.4819(3) 0.0463(11) Uani 1 1 d . . . . .
H00P H 0.7508 0.9584 0.4558 0.056 Uiso 1 1 calc R . . . .
C00Q C 0.2172(3) -0.1657(10) 0.4714(3) 0.0450(11) Uani 1 1 d . . . . .
C00R C 0.6500(3) 0.5527(12) 0.6546(3) 0.0531(13) Uani 1 1 d . . . . .
C00S C 0.7452(2) 0.7250(10) 0.5358(2) 0.0445(11) Uani 1 1 d . . . . .
C00T C 0.1377(3) -0.1421(10) 0.4309(3) 0.0481(12) Uani 1 1 d . . . . .
C00U C 0.3433(3) 0.0621(10) 0.5299(3) 0.0476(12) Uani 1 1 d . . . . .
H00U H 0.3493 -0.0105 0.5749 0.057 Uiso 1 1 calc R . . . .
C00V C 0.8590(3) 0.4310(10) 0.6102(3) 0.0491(12) Uani 1 1 d . . . . .
C00W C 0.2125(4) -0.7073(12) 0.6558(3) 0.0648(15) Uani 1 1 d . . . . .
C00X C 0.2684(3) 0.1110(10) 0.3978(3) 0.0484(12) Uani 1 1 d . . . . .
C00Y C 0.6345(3) 0.8526(10) 0.5584(3) 0.0465(11) Uani 1 1 d . . . . .
C00Z C 0.6127(3) 1.0449(11) 0.5048(3) 0.0525(13) Uani 1 1 d . . . . .
H00Z H 0.5698 1.1499 0.4946 0.063 Uiso 1 1 calc R . . . .
C010 C 0.1965(3) 0.0698(12) 0.3277(3) 0.0569(14) Uani 1 1 d . . . . .
H01P H 0.1869 -0.1175 0.3193 0.068 Uiso 1 1 calc R . . . .
H01Q H 0.2039 0.1411 0.2861 0.068 Uiso 1 1 calc R . . . .
C011 C 0.8484(3) 0.4597(12) 0.6794(3) 0.0549(13) Uani 1 1 d . . . . .
H01A H 0.8503 0.6451 0.6918 0.066 Uiso 1 1 calc R . . . .
H01B H 0.8905 0.3724 0.7199 0.066 Uiso 1 1 calc R . . . .
C012 C 0.2400(3) -0.3641(10) 0.5264(3) 0.0516(12) Uani 1 1 d . . . . .
H012 H 0.2923 -0.3935 0.5550 0.062 Uiso 1 1 calc R . . . .
C013 C 0.5858(4) 1.2535(13) 0.3453(4) 0.0763(18) Uani 1 1 d . . . . .
C014 C 0.1882(3) -0.5143(10) 0.5392(3) 0.0568(14) Uani 1 1 d . . . . .
C015 C 0.1273(3) 0.2003(11) 0.3309(3) 0.0528(13) Uani 1 1 d . . . . .
H01R H 0.1423 0.3692 0.3558 0.063 Uiso 1 1 calc R . . . .
H01S H 0.0881 0.2314 0.2807 0.063 Uiso 1 1 calc R . . . .
C016 C 0.5987(3) 0.7715(12) 0.6091(3) 0.0557(14) Uani 1 1 d . . . . .
H01C H 0.5983 0.9167 0.6406 0.067 Uiso 1 1 calc R . . . .
H01D H 0.5464 0.7097 0.5808 0.067 Uiso 1 1 calc R . . . .
C017 C 0.1097(3) -0.4858(12) 0.4981(3) 0.0593(14) Uani 1 1 d . . . . .
H017 H 0.0751 -0.5915 0.5069 0.071 Uiso 1 1 calc R . . . .
C018 C 0.7724(3) 0.3444(11) 0.6723(3) 0.0528(13) Uani 1 1 d . . . . .
H01E H 0.7629 0.1784 0.6457 0.063 Uiso 1 1 calc R . . . .
H01F H 0.7759 0.3099 0.7215 0.063 Uiso 1 1 calc R . . . .
O019 O 0.5393(3) 1.0736(12) 0.3298(3) 0.116(2) Uani 1 1 d . . . . .
C01A C 0.4418(4) 0.6183(15) 0.3978(3) 0.0774(19) Uani 1 1 d . . . . .
H01T H 0.4381 0.4911 0.3608 0.116 Uiso 1 1 calc GR . . . .
H01U H 0.4851 0.7316 0.4080 0.116 Uiso 1 1 calc GR . . . .
H01V H 0.3955 0.7216 0.3799 0.116 Uiso 1 1 calc GR . . . .
C01B C 0.0046(3) -0.2165(13) 0.3914(3) 0.0679(17) Uani 1 1 d . . . . .
H01W H -0.0238 -0.1528 0.4181 0.082 Uiso 1 1 calc R . . . .
H01X H -0.0232 -0.3623 0.3598 0.082 Uiso 1 1 calc R . . . .
C01C C 0.4707(3) 0.2231(18) 0.6609(3) 0.089(2) Uani 1 1 d . . . . .
H01Y H 0.4648 0.0358 0.6626 0.133 Uiso 1 1 calc GR . . . .
H H 0.4305 0.3097 0.6689 0.133 Uiso 1 1 calc GR . . . .
HA H 0.5198 0.2748 0.6990 0.133 Uiso 1 1 calc GR . . . .
C01D C 0.8401(3) 0.3910(15) 0.3509(3) 0.0724(18) Uani 1 1 d . . . . .
H01G H 0.8574 0.3509 0.3135 0.109 Uiso 1 1 calc GR . . . .
H01H H 0.8372 0.5785 0.3551 0.109 Uiso 1 1 calc GR . . . .
H01I H 0.7902 0.3151 0.3371 0.109 Uiso 1 1 calc GR . . . .
C01E C 0.5840(4) 1.4706(14) 0.2963(3) 0.088(2) Uani 1 1 d . . . . .
H01J H 0.5950 1.6331 0.3236 0.131 Uiso 1 1 calc GR . . . .
H01K H 0.5340 1.4802 0.2551 0.131 Uiso 1 1 calc GR . . . .
H01L H 0.6220 1.4409 0.2780 0.131 Uiso 1 1 calc GR . . . .
C01F C 1.0308(3) -0.0874(14) 0.6095(4) 0.082(2) Uani 1 1 d . . . . .
H01M H 1.0674 -0.1917 0.6003 0.122 Uiso 1 1 calc GR . . . .
H01N H 0.9981 -0.2010 0.6217 0.122 Uiso 1 1 calc GR . . . .
H01O H 1.0577 0.0306 0.6502 0.122 Uiso 1 1 calc GR . . . .
C01G C 0.2526(4) -0.9305(13) 0.7054(4) 0.085(2) Uani 1 1 d . . . . .
H01Z H 0.2338 -1.0935 0.6795 0.128 Uiso 1 1 calc GR . . . .
HB H 0.2432 -0.9254 0.7489 0.128 Uiso 1 1 calc GR . . . .
HC H 0.3070 -0.9172 0.7199 0.128 Uiso 1 1 calc GR . . . .

loop_
_atom_site_aniso_label
_atom_site_aniso_U_11
_atom_site_aniso_U_22
_atom_site_aniso_U_33
_atom_site_aniso_U_23
_atom_site_aniso_U_13
_atom_site_aniso_U_12
O001 0.062(2) 0.046(2) 0.062(2) 0.0107(19) 0.0106(19) -0.0051(17)
O002 0.058(2) 0.082(3) 0.056(2) 0.011(2) 0.0265(19) -0.0167(19)
O003 0.049(2) 0.100(3) 0.0453(19) 0.010(2) 0.0137(17) -0.0168(19)
O004 0.057(2) 0.101(4) 0.055(2) -0.002(2) 0.0216(19) 0.009(2)
O005 0.073(2) 0.075(3) 0.059(2) 0.009(2) 0.037(2) -0.002(2)
O006 0.064(2) 0.072(3) 0.072(3) 0.007(2) 0.035(2) 0.019(2)
O007 0.106(3) 0.043(2) 0.084(3) 0.011(2) 0.065(3) 0.010(2)
N008 0.052(2) 0.048(2) 0.044(2) -0.001(2) 0.022(2) -0.0026(19)
O009 0.070(2) 0.085(3) 0.059(2) 0.002(2) 0.035(2) 0.013(2)
N00A 0.051(2) 0.056(3) 0.044(2) -0.011(2) 0.0182(19) -0.0052(19)
O00B 0.148(4) 0.067(3) 0.082(3) 0.007(3) 0.067(3) 0.025(3)
C00C 0.050(3) 0.048(3) 0.047(3) 0.003(2) 0.023(2) -0.004(2)
C00D 0.047(2) 0.051(3) 0.061(3) -0.002(3) 0.028(2) 0.002(2)
C00E 0.048(2) 0.038(3) 0.042(2) -0.006(2) 0.017(2) -0.004(2)
C00F 0.047(3) 0.055(3) 0.049(3) 0.001(3) 0.023(2) -0.001(2)
C00G 0.046(2) 0.059(3) 0.043(3) 0.007(2) 0.020(2) 0.003(2)
C00H 0.046(3) 0.050(3) 0.053(3) -0.003(3) 0.024(2) -0.002(2)
C00I 0.053(3) 0.077(4) 0.048(3) -0.013(3) 0.020(3) 0.003(3)
C00J 0.052(3) 0.057(3) 0.043(3) 0.005(2) 0.024(2) 0.000(2)
C00K 0.048(2) 0.041(3) 0.046(3) -0.003(2) 0.023(2) 0.002(2)
C00L 0.047(3) 0.049(3) 0.052(3) -0.001(2) 0.016(2) -0.001(2)
C00M 0.058(3) 0.037(3) 0.050(3) 0.005(2) 0.016(2) -0.004(2)
C00N 0.044(2) 0.043(3) 0.046(3) 0.001(2) 0.016(2) -0.006(2)
C00O 0.059(3) 0.051(3) 0.060(3) -0.012(3) 0.034(3) -0.007(2)
C00P 0.047(2) 0.041(3) 0.048(3) 0.002(2) 0.017(2) -0.002(2)
C00Q 0.052(3) 0.040(3) 0.050(3) -0.004(2) 0.029(2) 0.000(2)
C00R 0.054(3) 0.062(4) 0.043(3) -0.005(3) 0.020(2) -0.008(3)
C00S 0.043(2) 0.043(3) 0.045(3) -0.005(2) 0.016(2) -0.002(2)
C00T 0.058(3) 0.041(3) 0.047(3) -0.011(2) 0.025(2) -0.001(2)
C00U 0.048(3) 0.053(3) 0.045(3) 0.008(2) 0.023(2) 0.006(2)
C00V 0.044(2) 0.052(3) 0.047(3) -0.007(2) 0.015(2) -0.003(2)
C00W 0.084(4) 0.048(3) 0.068(4) 0.005(3) 0.038(3) -0.011(3)
C00X 0.056(3) 0.047(3) 0.045(3) -0.003(2) 0.024(2) -0.001(2)
C00Y 0.045(2) 0.046(3) 0.045(3) -0.005(2) 0.016(2) -0.001(2)
C00Z 0.049(3) 0.047(3) 0.058(3) -0.007(3) 0.019(3) -0.002(2)
C010 0.057(3) 0.065(4) 0.049(3) -0.008(3) 0.023(3) -0.009(3)
C011 0.054(3) 0.064(4) 0.042(3) -0.006(3) 0.017(2) 0.001(3)
C012 0.061(3) 0.041(3) 0.065(3) 0.001(3) 0.039(3) 0.002(2)
C013 0.092(5) 0.057(4) 0.067(4) 0.003(3) 0.021(4) 0.003(3)
C014 0.081(4) 0.038(3) 0.063(3) 0.003(3) 0.042(3) 0.001(3)
C015 0.053(3) 0.058(3) 0.043(3) 0.003(3) 0.017(2) -0.006(2)
C016 0.052(3) 0.063(4) 0.053(3) -0.001(3) 0.023(3) -0.001(2)
C017 0.067(4) 0.053(3) 0.072(4) -0.010(3) 0.043(3) -0.009(3)
C018 0.060(3) 0.049(3) 0.047(3) 0.006(2) 0.021(2) 0.002(2)
O019 0.119(4) 0.096(4) 0.092(4) 0.008(3) 0.007(3) -0.027(3)
C01A 0.077(4) 0.087(5) 0.069(4) 0.018(4) 0.032(3) -0.022(3)
C01B 0.063(3) 0.082(5) 0.069(3) -0.019(3) 0.037(3) -0.010(3)
C01C 0.056(3) 0.165(8) 0.046(3) 0.017(4) 0.023(3) -0.012(4)
C01D 0.055(3) 0.111(5) 0.050(3) -0.010(3) 0.022(3) 0.002(3)
C01E 0.113(5) 0.078(5) 0.069(4) 0.022(4) 0.037(4) 0.020(4)
C01F 0.070(4) 0.082(5) 0.092(5) 0.006(4) 0.034(4) 0.026(3)
C01G 0.115(5) 0.058(4) 0.086(5) 0.011(4) 0.047(4) -0.004(4)

loop_
_atom_type_symbol
_atom_type_description
_atom_type_scat_dispersion_real
_atom_type_scat_dispersion_imag
_atom_type_scat_source
C C 0.0033 0.0016 'International Tables Vol C Tables 4.2.6.8 and 6.1.1.4'
H H 0.0000 0.0000 'International Tables Vol C Tables 4.2.6.8 and 6.1.1.4'
N N 0.0061 0.0033 'International Tables Vol C Tables 4.2.6.8 and 6.1.1.4'
O O 0.0106 0.0060 'International Tables Vol C Tables 4.2.6.8 and 6.1.1.4'

loop_
_geom_angle_atom_site_label_1
_geom_angle_atom_site_label_2
_geom_angle_atom_site_label_3
_geom_angle
_geom_angle_site_symmetry_1
_geom_angle_site_symmetry_3
_geom_angle_publ_flag
C013 O001 C00M 120.6(4) . . ?
C00F O002 C01A 117.0(4) . . ?
C00G O003 C01C 117.3(4) . . ?
C00D O006 C01F 117.1(4) . . ?
C00W O007 C014 119.0(5) . . ?
C00E N008 C018 128.1(4) . . ?
C00R N008 C00E 110.7(4) . . ?
C00R N008 C018 121.0(4) . . ?
C00H O009 C01D 117.2(4) . . ?
C00I N00A C00T 110.4(4) . . ?
C00I N00A C015 122.1(4) . . ?
C00T N00A C015 126.8(4) . . ?
C00H C00C H00C 119.3 . . ?
C00H C00C C00N 121.4(5) . . ?
C00N C00C H00C 119.3 . . ?
O006 C00D C00H 116.0(5) . . ?
O006 C00D C00L 125.1(5) . . ?
C00H C00D C00L 118.8(5) . . ?
C00S C00E N008 128.5(4) . . ?
C00Y C00E N008 109.3(4) . . ?
C00Y C00E C00S 122.2(4) . . ?
O002 C00F C00G 114.9(4) . . ?
C00J C00F O002 125.9(5) . . ?
C00J C00F C00G 119.2(5) . . ?
O003 C00G C00F 116.5(4) . . ?
O003 C00G C00U 124.9(4) . . ?
C00U C00G C00F 118.6(4) . . ?
O009 C00H C00D 116.0(4) . . ?
C00C C00H O009 123.6(4) . . ?
C00C C00H C00D 120.3(5) . . ?
O004 C00I N00A 123.7(6) . . ?
O004 C00I C01B 127.6(5) . . ?
N00A C00I C01B 108.7(5) . . ?
C00F C00J H00J 118.8 . . ?
C00F C00J C00X 122.5(5) . . ?
C00X C00J H00J 118.8 . . ?
C00U C00K C00Q 119.1(4) . . ?
C00U C00K C00X 118.8(4) . . ?
C00X C00K C00Q 122.0(4) . . ?
C00D C00L H00L 118.9 . . ?
C00D C00L C00V 122.2(5) . . ?
C00V C00L H00L 118.9 . . ?
C00P C00M O001 117.1(5) . . ?
C00P C00M C00Z 122.0(5) . . ?
C00Z C00M O001 120.7(5) . . ?
C00C C00N C00S 117.8(4) . . ?
C00V C00N C00C 118.8(4) . . ?
C00V C00N C00S 123.3(4) . . ?
C00T C00O C01B 109.2(5) . . ?
C017 C00O C00T 120.6(5) . . ?
C017 C00O C01B 130.3(5) . . ?
C00M C00P H00P 118.9 . . ?
C00M C00P C00S 122.3(5) . . ?
C00S C00P H00P 118.9 . . ?
C00T C00Q C00K 126.8(4) . . ?
C00T C00Q C012 114.1(4) . . ?
C012 C00Q C00K 119.0(4) . . ?
O005 C00R N008 123.6(5) . . ?
O005 C00R C016 128.3(5) . . ?
N008 C00R C016 108.0(5) . . ?
C00E C00S C00N 126.3(4) . . ?
C00E C00S C00P 114.6(4) . . ?
C00P C00S C00N 119.0(4) . . ?
C00O C00T N00A 108.4(4) . . ?
C00Q C00T N00A 128.3(5) . . ?
C00Q C00T C00O 123.3(5) . . ?
C00G C00U C00K 122.1(4) . . ?
C00G C00U H00U 118.9 . . ?
C00K C00U H00U 118.9 . . ?
C00L C00V C011 119.1(5) . . ?
C00N C00V C00L 118.4(5) . . ?
C00N C00V C011 122.4(4) . . ?
O007 C00W C01G 111.0(6) . . ?
O00B C00W O007 123.4(6) . . ?
O00B C00W C01G 125.6(6) . . ?
C00J C00X C00K 118.8(4) . . ?
C00J C00X C010 119.6(5) . . ?
C00K C00X C010 121.5(4) . . ?
C00E C00Y C016 108.5(4) . . ?
C00Z C00Y C00E 121.4(5) . . ?
C00Z C00Y C016 130.0(5) . . ?
C00M C00Z H00Z 121.3 . . ?
C00Y C00Z C00M 117.4(5) . . ?
C00Y C00Z H00Z 121.3 . . ?
C00X C010 H01P 109.2 . . ?
C00X C010 H01Q 109.2 . . ?
C00X C010 C015 112.1(4) . . ?
H01P C010 H01Q 107.9 . . ?
C015 C010 H01P 109.2 . . ?
C015 C010 H01Q 109.2 . . ?
C00V C011 H01A 109.0 . . ?
C00V C011 H01B 109.0 . . ?
C00V C011 C018 112.8(4) . . ?
H01A C011 H01B 107.8 . . ?
C018 C011 H01A 109.0 . . ?
C018 C011 H01B 109.0 . . ?
C00Q C012 H012 118.8 . . ?
C014 C012 C00Q 122.4(5) . . ?
C014 C012 H012 118.8 . . ?
O001 C013 C01E 112.8(6) . . ?
O019 C013 O001 120.7(6) . . ?
O019 C013 C01E 126.3(6) . . ?
C012 C014 O007 116.4(5) . . ?
C012 C014 C017 122.2(5) . . ?
C017 C014 O007 121.0(5) . . ?
N00A C015 C010 110.6(4) . . ?
N00A C015 H01R 109.5 . . ?
N00A C015 H01S 109.5 . . ?
C010 C015 H01R 109.5 . . ?
C010 C015 H01S 109.5 . . ?
H01R C015 H01S 108.1 . . ?
C00R C016 C00Y 103.5(4) . . ?
C00R C016 H01C 111.1 . . ?
C00R C016 H01D 111.1 . . ?
C00Y C016 H01C 111.1 . . ?
C00Y C016 H01D 111.1 . . ?
H01C C016 H01D 109.0 . . ?
C00O C017 C014 117.5(5) . . ?
C00O C017 H017 121.3 . . ?
C014 C017 H017 121.3 . . ?
N008 C018 C011 111.3(4) . . ?
N008 C018 H01E 109.4 . . ?
N008 C018 H01F 109.4 . . ?
C011 C018 H01E 109.4 . . ?
C011 C018 H01F 109.4 . . ?
H01E C018 H01F 108.0 . . ?
O002 C01A H01T 109.5 . . ?
O002 C01A H01U 109.5 . . ?
O002 C01A H01V 109.5 . . ?
H01T C01A H01U 109.5 . . ?
H01T C01A H01V 109.5 . . ?
H01U C01A H01V 109.5 . . ?
C00I C01B H01W 111.1 . . ?
C00I C01B H01X 111.1 . . ?
C00O C01B C00I 103.2(4) . . ?
C00O C01B H01W 111.1 . . ?
C00O C01B H01X 111.1 . . ?
H01W C01B H01X 109.1 . . ?
O003 C01C H01Y 109.5 . . ?
O003 C01C H 109.5 . . ?
O003 C01C HA 109.5 . . ?
H01Y C01C H 109.5 . . ?
H01Y C01C HA 109.5 . . ?
H C01C HA 109.5 . . ?
O009 C01D H01G 109.5 . . ?
O009 C01D H01H 109.5 . . ?
O009 C01D H01I 109.5 . . ?
H01G C01D H01H 109.5 . . ?
H01G C01D H01I 109.5 . . ?
H01H C01D H01I 109.5 . . ?
C013 C01E H01J 109.5 . . ?
C013 C01E H01K 109.5 . . ?
C013 C01E H01L 109.5 . . ?
H01J C01E H01K 109.5 . . ?
H01J C01E H01L 109.5 . . ?
H01K C01E H01L 109.5 . . ?
O006 C01F H01M 109.5 . . ?
O006 C01F H01N 109.5 . . ?
O006 C01F H01O 109.5 . . ?
H01M C01F H01N 109.5 . . ?
H01M C01F H01O 109.5 . . ?
H01N C01F H01O 109.5 . . ?
C00W C01G H01Z 109.5 . . ?
C00W C01G HB 109.5 . . ?
C00W C01G HC 109.5 . . ?
H01Z C01G HB 109.5 . . ?
H01Z C01G HC 109.5 . . ?
HB C01G HC 109.5 . . ?

loop_
_geom_bond_atom_site_label_1
_geom_bond_atom_site_label_2
_geom_bond_distance
_geom_bond_site_symmetry_2
_geom_bond_publ_flag
O001 C00M 1.408(6) . ?
O001 C013 1.330(7) . ?
O002 C00F 1.373(6) . ?
O002 C01A 1.409(6) . ?
O003 C00G 1.364(6) . ?
O003 C01C 1.428(6) . ?
O004 C00I 1.228(6) . ?
O005 C00R 1.214(6) . ?
O006 C00D 1.373(6) . ?
O006 C01F 1.437(7) . ?
O007 C00W 1.333(7) . ?
O007 C014 1.422(6) . ?
N008 C00E 1.415(6) . ?
N008 C00R 1.383(6) . ?
N008 C018 1.449(6) . ?
O009 C00H 1.374(6) . ?
O009 C01D 1.427(6) . ?
N00A C00I 1.378(6) . ?
N00A C00T 1.435(6) . ?
N00A C015 1.457(6) . ?
O00B C00W 1.217(8) . ?
C00C H00C 0.9300 . ?
C00C C00H 1.373(7) . ?
C00C C00N 1.413(7) . ?
C00D C00H 1.382(7) . ?
C00D C00L 1.384(7) . ?
C00E C00S 1.408(6) . ?
C00E C00Y 1.390(6) . ?
C00F C00G 1.409(7) . ?
C00F C00J 1.372(7) . ?
C00G C00U 1.392(7) . ?
C00I C01B 1.507(8) . ?
C00J H00J 0.9300 . ?
C00J C00X 1.398(7) . ?
C00K C00Q 1.482(7) . ?
C00K C00U 1.394(7) . ?
C00K C00X 1.399(7) . ?
C00L H00L 0.9300 . ?
C00L C00V 1.406(7) . ?
C00M C00P 1.375(7) . ?
C00M C00Z 1.379(7) . ?
C00N C00S 1.488(7) . ?
C00N C00V 1.391(6) . ?
C00O C00T 1.398(7) . ?
C00O C017 1.366(8) . ?
C00O C01B 1.502(8) . ?
C00P H00P 0.9300 . ?
C00P C00S 1.408(6) . ?
C00Q C00T 1.393(6) . ?
C00Q C012 1.411(7) . ?
C00R C016 1.503(8) . ?
C00U H00U 0.9300 . ?
C00V C011 1.487(7) . ?
C00W C01G 1.484(8) . ?
C00X C010 1.497(7) . ?
C00Y C00Z 1.373(7) . ?
C00Y C016 1.506(7) . ?
C00Z H00Z 0.9300 . ?
C010 H01P 0.9700 . ?
C010 H01Q 0.9700 . ?
C010 C015 1.515(7) . ?
C011 H01A 0.9700 . ?
C011 H01B 0.9700 . ?
C011 C018 1.525(7) . ?
C012 H012 0.9300 . ?
C012 C014 1.365(7) . ?
C013 O019 1.222(8) . ?
C013 C01E 1.464(9) . ?
C014 C017 1.381(7) . ?
C015 H01R 0.9700 . ?
C015 H01S 0.9700 . ?
C016 H01C 0.9700 . ?
C016 H01D 0.9700 . ?
C017 H017 0.9300 . ?
C018 H01E 0.9700 . ?
C018 H01F 0.9700 . ?
C01A H01T 0.9600 . ?
C01A H01U 0.9600 . ?
C01A H01V 0.9600 . ?
C01B H01W 0.9700 . ?
C01B H01X 0.9700 . ?
C01C H01Y 0.9600 . ?
C01C H 0.9600 . ?
C01C HA 0.9600 . ?
C01D H01G 0.9600 . ?
C01D H01H 0.9600 . ?
C01D H01I 0.9600 . ?
C01E H01J 0.9600 . ?
C01E H01K 0.9600 . ?
C01E H01L 0.9600 . ?
C01F H01M 0.9600 . ?
C01F H01N 0.9600 . ?
C01F H01O 0.9600 . ?
C01G H01Z 0.9600 . ?
C01G HB 0.9600 . ?
C01G HC 0.9600 . ?

loop_
_geom_torsion_atom_site_label_1
_geom_torsion_atom_site_label_2
_geom_torsion_atom_site_label_3
_geom_torsion_atom_site_label_4
_geom_torsion
_geom_torsion_site_symmetry_1
_geom_torsion_site_symmetry_2
_geom_torsion_site_symmetry_3
_geom_torsion_site_symmetry_4
_geom_torsion_publ_flag
O001 C00M C00P C00S 177.0(4) . . . . ?
O001 C00M C00Z C00Y -176.0(4) . . . . ?
O002 C00F C00G O003 1.4(7) . . . . ?
O002 C00F C00G C00U 180.0(5) . . . . ?
O002 C00F C00J C00X -179.6(5) . . . . ?
O003 C00G C00U C00K 177.2(5) . . . . ?
O004 C00I C01B C00O 179.1(6) . . . . ?
O005 C00R C016 C00Y 178.5(5) . . . . ?
O006 C00D C00H O009 1.1(7) . . . . ?
O006 C00D C00H C00C 179.5(4) . . . . ?
O006 C00D C00L C00V -179.7(5) . . . . ?
O007 C014 C017 C00O -174.5(5) . . . . ?
N008 C00E C00S C00N 5.4(8) . . . . ?
N008 C00E C00S C00P -178.4(4) . . . . ?
N008 C00E C00Y C00Z 178.7(4) . . . . ?
N008 C00E C00Y C016 0.0(5) . . . . ?
N008 C00R C016 C00Y 1.7(5) . . . . ?
N00A C00I C01B C00O 0.7(6) . . . . ?
C00C C00N C00S C00E 145.9(5) . . . . ?
C00C C00N C00S C00P -30.2(7) . . . . ?
C00C C00N C00V C00L -0.1(7) . . . . ?
C00C C00N C00V C011 -177.1(5) . . . . ?
C00D C00L C00V C00N 0.9(7) . . . . ?
C00D C00L C00V C011 178.0(5) . . . . ?
C00E N008 C00R O005 -178.8(5) . . . . ?
C00E N008 C00R C016 -1.8(5) . . . . ?
C00E N008 C018 C011 33.1(7) . . . . ?
C00E C00Y C00Z C00M 1.4(7) . . . . ?
C00E C00Y C016 C00R -1.0(5) . . . . ?
C00F C00G C00U C00K -1.2(8) . . . . ?
C00F C00J C00X C00K 0.6(7) . . . . ?
C00F C00J C00X C010 176.5(5) . . . . ?
C00G C00F C00J C00X -0.8(8) . . . . ?
C00H C00C C00N C00S -178.0(4) . . . . ?
C00H C00C C00N C00V -0.3(7) . . . . ?
C00H C00D C00L C00V -1.4(8) . . . . ?
C00I N00A C00T C00O 1.2(5) . . . . ?
C00I N00A C00T C00Q -178.6(5) . . . . ?
C00I N00A C015 C010 -138.1(5) . . . . ?
C00J C00F C00G O003 -177.4(5) . . . . ?
C00J C00F C00G C00U 1.1(7) . . . . ?
C00J C00X C010 C015 -110.7(5) . . . . ?
C00K C00Q C00T N00A 5.8(8) . . . . ?
C00K C00Q C00T C00O -174.1(5) . . . . ?
C00K C00Q C012 C014 174.5(5) . . . . ?
C00K C00X C010 C015 65.1(6) . . . . ?
C00L C00D C00H O009 -177.3(5) . . . . ?
C00L C00D C00H C00C 1.1(8) . . . . ?
C00L C00V C011 C018 -113.1(5) . . . . ?
C00M O001 C013 O019 12.0(10) . . . . ?
C00M O001 C013 C01E -173.2(5) . . . . ?
C00M C00P C00S C00E -2.8(7) . . . . ?
C00M C00P C00S C00N 173.7(4) . . . . ?
C00N C00C C00H O009 178.0(5) . . . . ?
C00N C00C C00H C00D -0.3(8) . . . . ?
C00N C00V C011 C018 63.9(7) . . . . ?
C00P C00M C00Z C00Y -1.4(8) . . . . ?
C00Q C00K C00U C00G -178.9(5) . . . . ?
C00Q C00K C00X C00J 179.3(5) . . . . ?
C00Q C00K C00X C010 3.4(7) . . . . ?
C00Q C012 C014 O007 175.0(4) . . . . ?
C00Q C012 C014 C017 1.3(8) . . . . ?
C00R N008 C00E C00S -177.7(5) . . . . ?
C00R N008 C00E C00Y 1.2(5) . . . . ?
C00R N008 C018 C011 -141.3(5) . . . . ?
C00S C00E C00Y C00Z -2.3(7) . . . . ?
C00S C00E C00Y C016 179.0(4) . . . . ?
C00S C00N C00V C00L 177.5(4) . . . . ?
C00S C00N C00V C011 0.5(8) . . . . ?
C00T N00A C00I O004 -179.6(5) . . . . ?
C00T N00A C00I C01B -1.2(5) . . . . ?
C00T N00A C015 C010 31.5(6) . . . . ?
C00T C00O C017 C014 1.0(8) . . . . ?
C00T C00O C01B C00I 0.1(6) . . . . ?
C00T C00Q C012 C014 -1.3(7) . . . . ?
C00U C00K C00Q C00T 144.0(5) . . . . ?
C00U C00K C00Q C012 -31.1(7) . . . . ?
C00U C00K C00X C00J -0.7(7) . . . . ?
C00U C00K C00X C010 -176.5(5) . . . . ?
C00V C00N C00S C00E -31.7(7) . . . . ?
C00V C00N C00S C00P 152.1(5) . . . . ?
C00V C011 C018 N008 -79.4(6) . . . . ?
C00W O007 C014 C012 113.3(6) . . . . ?
C00W O007 C014 C017 -72.8(7) . . . . ?
C00X C00K C00Q C00T -35.9(7) . . . . ?
C00X C00K C00Q C012 148.9(5) . . . . ?
C00X C00K C00U C00G 1.0(7) . . . . ?
C00X C010 C015 N00A -81.7(5) . . . . ?
C00Y C00E C00S C00N -173.4(4) . . . . ?
C00Y C00E C00S C00P 2.9(6) . . . . ?
C00Z C00M C00P C00S 2.2(8) . . . . ?
C00Z C00Y C016 C00R -179.6(5) . . . . ?
C012 C00Q C00T N00A -178.9(4) . . . . ?
C012 C00Q C00T C00O 1.3(7) . . . . ?
C012 C014 C017 C00O -1.0(8) . . . . ?
C013 O001 C00M C00P 104.4(6) . . . . ?
C013 O001 C00M C00Z -80.7(7) . . . . ?
C014 O007 C00W O00B 4.4(9) . . . . ?
C014 O007 C00W C01G -176.1(5) . . . . ?
C015 N00A C00I O004 -8.5(8) . . . . ?
C015 N00A C00I C01B 170.0(5) . . . . ?
C015 N00A C00T C00O -169.4(5) . . . . ?
C015 N00A C00T C00Q 10.7(7) . . . . ?
C016 C00Y C00Z C00M 179.8(5) . . . . ?
C017 C00O C00T N00A 178.9(5) . . . . ?
C017 C00O C00T C00Q -1.2(8) . . . . ?
C017 C00O C01B C00I -179.6(5) . . . . ?
C018 N008 C00E C00S 7.4(8) . . . . ?
C018 N008 C00E C00Y -173.7(4) . . . . ?
C018 N008 C00R O005 -3.5(8) . . . . ?
C018 N008 C00R C016 173.5(4) . . . . ?
C01A O002 C00F C00G -173.7(5) . . . . ?
C01A O002 C00F C00J 5.1(8) . . . . ?
C01B C00O C00T N00A -0.8(5) . . . . ?
C01B C00O C00T C00Q 179.1(5) . . . . ?
C01B C00O C017 C014 -179.4(6) . . . . ?
C01C O003 C00G C00F 171.2(6) . . . . ?
C01C O003 C00G C00U -7.2(8) . . . . ?
C01D O009 C00H C00C -3.0(8) . . . . ?
C01D O009 C00H C00D 175.3(5) . . . . ?
C01F O006 C00D C00H -173.7(5) . . . . ?
C01F O006 C00D C00L 4.6(8) . . . . ?
